data_7232556
loop_
_publ_author_name
'Haddow, Mairi F.'
'Newland, Robert J.'
'Tegner, Bengt E.'
'Mansell, Stephen M.'

_publ_section_title
;
 Reversible temperature-induced polymorphic phase transitions of [Y(OAr)3]
 and [Ce(OAr)3] (Ar = 2,6-tBu2-4-MeC6H2): interconversions between
 pyramidal and planar geometries
;
_journal_issue 18
_journal_name_full CrystEngComm
_journal_page_first 2884
_journal_paper_doi 10.1039/C9CE00184K
_journal_volume 21
_journal_year 2019
_chemical_formula_moiety 'C45 H69 Ce O3'
_chemical_formula_sum 'C45 H69 Ce O3'
_chemical_formula_weight 798.12
_space_group_crystal_system triclinic
_space_group_IT_number 2
_space_group_name_Hall '-P 1'
_space_group_name_H-M_alt 'P -1'
_symmetry_space_group_name_Hall '-P 1'
_symmetry_space_group_name_H-M 'P -1'
_atom_sites_solution_hydrogens geom
_audit_creation_date 2018-07-26
_audit_creation_method
;
Olex2 1.2
(compiled 2017.03.28 svn.r3405 for OlexSys, GUI svn.r5337)
;
_audit_update_record
;
2018-10-25 deposited with the CCDC.    2019-04-01 downloaded from the CCDC.
;
_cell_angle_alpha 70.569(4)
_cell_angle_beta 84.308(6)
_cell_angle_gamma 83.265(5)
_cell_formula_units_Z 2
_cell_length_a 9.7009(11)
_cell_length_b 15.2187(15)
_cell_length_c 15.7698(14)
_cell_measurement_reflns_used 9951
_cell_measurement_temperature 200(2)
_cell_measurement_theta_max 24.74
_cell_measurement_theta_min 2.44
_cell_volume 2175.9(4)
_computing_molecular_graphics 'Olex2 (Dolomanov et al., 2009)'
_computing_publication_material 'Olex2 (Dolomanov et al., 2009)'
_computing_structure_refinement 'ShelXL (Sheldrick, 2015)'
_diffrn_ambient_temperature 200.0
_diffrn_measured_fraction_theta_full 0.999
_diffrn_measured_fraction_theta_max 0.977
_diffrn_measurement_device_type 'Bruker APEX-II CCD'
_diffrn_radiation_type MoK\a
_diffrn_radiation_wavelength 0.71073
_diffrn_reflns_av_R_equivalents 0.0412
_diffrn_reflns_av_unetI/netI 0.0418
_diffrn_reflns_Laue_measured_fraction_full 0.999
_diffrn_reflns_Laue_measured_fraction_max 0.977
_diffrn_reflns_limit_h_max 9
_diffrn_reflns_limit_h_min -12
_diffrn_reflns_limit_k_max 19
_diffrn_reflns_limit_k_min -19
_diffrn_reflns_limit_l_max 20
_diffrn_reflns_limit_l_min -20
_diffrn_reflns_number 37311
_diffrn_reflns_point_group_measured_fraction_full 0.999
_diffrn_reflns_point_group_measured_fraction_max 0.977
_diffrn_reflns_theta_full 25.242
_diffrn_reflns_theta_max 27.695
_diffrn_reflns_theta_min 2.277
_exptl_absorpt_coefficient_mu 1.081
_exptl_absorpt_correction_T_max 0.7455
_exptl_absorpt_correction_T_min 0.5808
_exptl_absorpt_correction_type multi-scan
_exptl_absorpt_process_details
'SADABS-2014/5 (Bruker,2014/5) was used for absorption correction. wR2(int) was 0.0762 before and 0.0494 after correction. The Ratio of minimum to maximum transmission is 0.7791. The \l/2 correction factor is 0.00150.'
_exptl_crystal_colour yellow
_exptl_crystal_density_diffrn 1.218
_exptl_crystal_description Block
_exptl_crystal_F_000 842
_exptl_crystal_size_max 0.40
_exptl_crystal_size_mid 0.20
_exptl_crystal_size_min 0.20
_refine_diff_density_max 0.750
_refine_diff_density_min -0.632
_refine_diff_density_rms 0.062
_refine_ls_extinction_method none
_refine_ls_goodness_of_fit_ref 1.015
_refine_ls_hydrogen_treatment constr
_refine_ls_matrix_type full
_refine_ls_number_parameters 472
_refine_ls_number_reflns 9961
_refine_ls_number_restraints 15
_refine_ls_restrained_S_all 1.015
_refine_ls_R_factor_all 0.0687
_refine_ls_R_factor_gt 0.0399
_refine_ls_shift/su_max 0.000
_refine_ls_shift/su_mean 0.000
_refine_ls_structure_factor_coef Fsqd
_refine_ls_weighting_details 'w=1/[\s^2^(Fo^2^)+(0.0521P)^2^+0.5855P] where P=(Fo^2^+2Fc^2^)/3'
_refine_ls_weighting_scheme calc
_refine_ls_wR_factor_gt 0.0943
_refine_ls_wR_factor_ref 0.1071
_reflns_Friedel_coverage 0.000
_reflns_number_gt 6782
_reflns_number_total 9961
_reflns_threshold_expression 'I > 2\s(I)'
_cod_data_source_file c9ce00184k2.cif
_cod_data_source_block ce_200k
_cod_depositor_comments 'Adding full bibliography for 7232556--7232561.cif.'
_cod_database_code 7232556
_shelx_shelxl_version_number 2014/7
_shelx_space_group_comment
;
The symmetry employed for this shelxl refinement is uniquely defined
by the following loop, which should always be used as a source of
symmetry information in preference to the above space-group names.
They are only intended as comments.
;
_shelx_estimated_absorpt_t_max 0.813
_shelx_estimated_absorpt_t_min 0.672
_olex2_refinement_description
;
1. Fixed Uiso
 At 1.2 times of:
  All C(H) groups
 At 1.5 times of:
  All C(H,H,H) groups
2. Restrained distances
 C29B-C27 \\sim C29A-C27 \\sim C28B-C27 \\sim C28A-C27 \\sim C30B-C27 \\sim
C30A-C27
 with sigma of 0.02
3. Rigid body (RIGU) restrains
 C29B, C29A, C28B, C28A, C30A, C30B
 with sigma for 1-2 distances of 0.004 and sigma for 1-3 distances of 0.004
 C29A, C29B, C28B, C28A, C30A, C30B
 with sigma for 1-2 distances of 0.004 and sigma for 1-3 distances of 0.004
4. Others
 Fixed Sof: Ce1B(0.5) Ce1A(0.5) C28B(0.5) H28A(0.5) H28B(0.5) H28C(0.5)
 C30A(0.5) H30A(0.5) H30B(0.5) H30C(0.5) C29A(0.5) H29A(0.5) H29B(0.5)
 H29C(0.5) C28A(0.5) H28D(0.5) H28E(0.5) H28F(0.5) C29B(0.5) H29D(0.5)
 H29E(0.5) H29F(0.5) C30B(0.5) H30D(0.5) H30E(0.5) H30F(0.5)
5.a Aromatic/amide H refined with riding coordinates:
 C3(H3), C5(H5), C20(H20), C18(H18), C33(H33), C35(H35)
5.b Idealised Me refined as rotating group:
 C8(H8A,H8B,H8C), C10(H10A,H10B,H10C), C9(H9A,H9B,H9C), C11(H11A,H11B,H11C),
 C15(H15A,H15B,H15C), C14(H14A,H14B,H14C), C13(H13A,H13B,H13C), C26(H26A,H26B,
 H26C), C25(H25A,H25B,H25C), C24(H24A,H24B,H24C), C23(H23A,H23B,H23C), C40(H40A,
 H40B,H40C), C39(H39A,H39B,H39C), C38(H38A,H38B,H38C), C41(H41A,H41B,H41C),
 C44(H44A,H44B,H44C), C45(H45A,H45B,H45C), C43(H43A,H43B,H43C), C28B(H28A,H28B,
 H28C), C30A(H30A,H30B,H30C), C29A(H29A,H29B,H29C), C28A(H28D,H28E,H28F),
 C29B(H29D,H29E,H29F), C30B(H30D,H30E,H30F)
;
_olex2_submission_special_instructions 'No special instructions were received'

loop_
_space_group_symop_operation_xyz
'x, y, z'
'-x, -y, -z'

loop_
_atom_site_label
_atom_site_type_symbol
_atom_site_fract_x
_atom_site_fract_y
_atom_site_fract_z
_atom_site_U_iso_or_equiv
_atom_site_adp_type
_atom_site_occupancy
_atom_site_site_symmetry_order
_atom_site_calc_flag
_atom_site_refinement_flags_posn
_atom_site_refinement_flags_adp
_atom_site_refinement_flags_occupancy
_atom_site_disorder_assembly
_atom_site_disorder_group
O1 O 0.28562(18) 0.26730(13) 0.21853(11) 0.0412(4) Uani 1 1 d . . . . .
O2 O 0.34007(17) 0.26997(12) 0.43978(11) 0.0399(4) Uani 1 1 d . . . . .
O3 O 0.24096(18) 0.49429(12) 0.26449(12) 0.0417(4) Uani 1 1 d . . . . .
C1 C 0.2922(2) 0.23119(16) 0.15039(14) 0.0309(5) Uani 1 1 d . . . . .
C2 C 0.4018(3) 0.24975(16) 0.08279(15) 0.0334(5) Uani 1 1 d . . . . .
C3 C 0.4022(3) 0.20965(18) 0.01498(17) 0.0424(6) Uani 1 1 d . . . . .
H3 H 0.4762 0.2203 -0.0304 0.051 Uiso 1 1 calc R . . . .
C4 C 0.3006(3) 0.15540(19) 0.01041(18) 0.0449(7) Uani 1 1 d . . . . .
C5 C 0.1952(3) 0.13869(17) 0.07768(17) 0.0393(6) Uani 1 1 d . . . . .
H5 H 0.1250 0.1010 0.0756 0.047 Uiso 1 1 calc R . . . .
C6 C 0.1875(3) 0.17461(16) 0.14823(15) 0.0327(5) Uani 1 1 d . . . . .
C7 C 0.5248(3) 0.30876(18) 0.07545(18) 0.0415(6) Uani 1 1 d . . . . .
C8 C 0.5212(3) 0.3612(2) 0.1446(2) 0.0541(8) Uani 1 1 d . . . . .
H8A H 0.4370 0.4046 0.1389 0.081 Uiso 1 1 calc GR . . . .
H8B H 0.6034 0.3962 0.1331 0.081 Uiso 1 1 calc GR . . . .
H8C H 0.5210 0.3159 0.2056 0.081 Uiso 1 1 calc GR . . . .
C10 C 0.5296(3) 0.3842(2) -0.01801(19) 0.0529(7) Uani 1 1 d . . . . .
H10A H 0.5470 0.3541 -0.0647 0.079 Uiso 1 1 calc GR . . . .
H10B H 0.6044 0.4238 -0.0225 0.079 Uiso 1 1 calc GR . . . .
H10C H 0.4405 0.4227 -0.0264 0.079 Uiso 1 1 calc GR . . . .
C9 C 0.6605(3) 0.2451(2) 0.0859(2) 0.0621(9) Uani 1 1 d . . . . .
H9A H 0.6586 0.1978 0.1459 0.093 Uiso 1 1 calc GR . . . .
H9B H 0.7391 0.2826 0.0786 0.093 Uiso 1 1 calc GR . . . .
H9C H 0.6708 0.2142 0.0399 0.093 Uiso 1 1 calc GR . . . .
C11 C 0.3043(4) 0.1152(3) -0.0659(2) 0.0785(11) Uani 1 1 d . . . . .
H11A H 0.3027 0.1663 -0.1235 0.118 Uiso 1 1 calc GR . . . .
H11B H 0.2231 0.0800 -0.0583 0.118 Uiso 1 1 calc GR . . . .
H11C H 0.3895 0.0735 -0.0651 0.118 Uiso 1 1 calc GR . . . .
C12 C 0.0699(3) 0.15022(18) 0.22307(17) 0.0400(6) Uani 1 1 d . . . . .
C15 C -0.0164(3) 0.2397(2) 0.2297(2) 0.0540(8) Uani 1 1 d . . . . .
H15A H 0.0430 0.2782 0.2466 0.081 Uiso 1 1 calc GR . . . .
H15B H -0.0934 0.2226 0.2754 0.081 Uiso 1 1 calc GR . . . .
H15C H -0.0536 0.2751 0.1712 0.081 Uiso 1 1 calc GR . . . .
C14 C 0.1323(3) 0.0946(2) 0.31385(19) 0.0622(9) Uani 1 1 d . . . . .
H14A H 0.1796 0.0352 0.3105 0.093 Uiso 1 1 calc GR . . . .
H14B H 0.0578 0.0822 0.3619 0.093 Uiso 1 1 calc GR . . . .
H14C H 0.1993 0.1311 0.3269 0.093 Uiso 1 1 calc GR . . . .
C13 C -0.0330(3) 0.0902(2) 0.2053(2) 0.0594(8) Uani 1 1 d . . . . .
H13A H -0.0720 0.1228 0.1468 0.089 Uiso 1 1 calc GR . . . .
H13B H -0.1083 0.0794 0.2529 0.089 Uiso 1 1 calc GR . . . .
H13C H 0.0154 0.0301 0.2049 0.089 Uiso 1 1 calc GR . . . .
C16 C 0.3677(2) 0.20550(16) 0.52065(15) 0.0320(5) Uani 1 1 d . . . . .
C21 C 0.2632(3) 0.18977(18) 0.59222(16) 0.0358(6) Uani 1 1 d . . . . .
C20 C 0.2965(3) 0.12359(18) 0.67361(17) 0.0418(6) Uani 1 1 d . . . . .
H20 H 0.2272 0.1122 0.7220 0.050 Uiso 1 1 calc R . . . .
C19 C 0.4248(3) 0.07306(17) 0.68854(16) 0.0411(6) Uani 1 1 d . . . . .
C18 C 0.5236(3) 0.09016(17) 0.61676(16) 0.0373(6) Uani 1 1 d . . . . .
H18 H 0.6125 0.0561 0.6255 0.045 Uiso 1 1 calc R . . . .
C17 C 0.4990(2) 0.15484(16) 0.53244(15) 0.0301(5) Uani 1 1 d . . . . .
C27 C 0.1195(3) 0.2454(2) 0.5799(2) 0.0518(7) Uani 1 1 d D . . . .
C26 C 0.4571(4) 0.0009(2) 0.77774(18) 0.0641(9) Uani 1 1 d . . . . .
H26A H 0.5223 0.0243 0.8071 0.096 Uiso 1 1 calc GR . . . .
H26B H 0.4990 -0.0570 0.7681 0.096 Uiso 1 1 calc GR . . . .
H26C H 0.3711 -0.0114 0.8162 0.096 Uiso 1 1 calc GR . . . .
C22 C 0.6119(3) 0.16843(18) 0.45492(16) 0.0378(6) Uani 1 1 d . . . . .
C25 C 0.6507(3) 0.2708(2) 0.4218(2) 0.0525(7) Uani 1 1 d . . . . .
H25A H 0.5666 0.3136 0.4057 0.079 Uiso 1 1 calc GR . . . .
H25B H 0.7166 0.2805 0.3689 0.079 Uiso 1 1 calc GR . . . .
H25C H 0.6937 0.2832 0.4699 0.079 Uiso 1 1 calc GR . . . .
C24 C 0.5633(3) 0.1419(2) 0.37810(17) 0.0473(7) Uani 1 1 d . . . . .
H24A H 0.5517 0.0747 0.3988 0.071 Uiso 1 1 calc GR . . . .
H24B H 0.6328 0.1564 0.3270 0.071 Uiso 1 1 calc GR . . . .
H24C H 0.4743 0.1774 0.3593 0.071 Uiso 1 1 calc GR . . . .
C23 C 0.7459(3) 0.1058(2) 0.4839(2) 0.0581(8) Uani 1 1 d . . . . .
H23A H 0.7817 0.1198 0.5335 0.087 Uiso 1 1 calc GR . . . .
H23B H 0.8154 0.1175 0.4328 0.087 Uiso 1 1 calc GR . . . .
H23C H 0.7263 0.0400 0.5039 0.087 Uiso 1 1 calc GR . . . .
C31 C 0.2171(3) 0.58801(17) 0.22528(16) 0.0347(5) Uani 1 1 d . . . . .
C32 C 0.3033(3) 0.64793(19) 0.24159(17) 0.0392(6) Uani 1 1 d . . . . .
C33 C 0.2806(3) 0.7437(2) 0.1951(2) 0.0477(7) Uani 1 1 d . . . . .
H33 H 0.3393 0.7851 0.2041 0.057 Uiso 1 1 calc R . . . .
C34 C 0.1763(3) 0.78003(19) 0.1368(2) 0.0489(7) Uani 1 1 d . . . . .
C35 C 0.0898(3) 0.71969(18) 0.12514(18) 0.0445(7) Uani 1 1 d . . . . .
H35 H 0.0162 0.7449 0.0861 0.053 Uiso 1 1 calc R . . . .
C36 C 0.1059(3) 0.62387(18) 0.16806(17) 0.0375(6) Uani 1 1 d . . . . .
C37 C 0.4169(3) 0.6100(2) 0.3098(2) 0.0517(7) Uani 1 1 d . . . . .
C40 C 0.5263(3) 0.5433(3) 0.2807(3) 0.0730(10) Uani 1 1 d . . . . .
H40A H 0.4808 0.4931 0.2719 0.109 Uiso 1 1 calc GR . . . .
H40B H 0.5929 0.5163 0.3275 0.109 Uiso 1 1 calc GR . . . .
H40C H 0.5754 0.5777 0.2242 0.109 Uiso 1 1 calc GR . . . .
C39 C 0.3475(4) 0.5612(3) 0.4027(2) 0.0781(11) Uani 1 1 d . . . . .
H39A H 0.2846 0.6070 0.4224 0.117 Uiso 1 1 calc GR . . . .
H39B H 0.4190 0.5337 0.4461 0.117 Uiso 1 1 calc GR . . . .
H39C H 0.2944 0.5118 0.3990 0.117 Uiso 1 1 calc GR . . . .
C38 C 0.4943(4) 0.6875(3) 0.3193(3) 0.0888(13) Uani 1 1 d . . . . .
H38A H 0.5444 0.7183 0.2619 0.133 Uiso 1 1 calc GR . . . .
H38B H 0.5607 0.6605 0.3662 0.133 Uiso 1 1 calc GR . . . .
H38C H 0.4275 0.7334 0.3360 0.133 Uiso 1 1 calc GR . . . .
C41 C 0.1546(4) 0.8851(2) 0.0878(3) 0.0766(11) Uani 1 1 d . . . . .
H41A H 0.2250 0.9167 0.1043 0.115 Uiso 1 1 calc GR . . . .
H41B H 0.0617 0.9090 0.1051 0.115 Uiso 1 1 calc GR . . . .
H41C H 0.1633 0.8970 0.0226 0.115 Uiso 1 1 calc GR . . . .
C42 C 0.0071(3) 0.55944(19) 0.15273(19) 0.0441(6) Uani 1 1 d . . . . .
C44 C 0.0884(3) 0.4961(2) 0.10215(19) 0.0484(7) Uani 1 1 d . . . . .
H44A H 0.1239 0.5350 0.0428 0.073 Uiso 1 1 calc GR . . . .
H44B H 0.0263 0.4532 0.0947 0.073 Uiso 1 1 calc GR . . . .
H44C H 0.1665 0.4600 0.1369 0.073 Uiso 1 1 calc GR . . . .
C45 C -0.0617(3) 0.5005(2) 0.2421(2) 0.0547(8) Uani 1 1 d . . . . .
H45A H 0.0102 0.4661 0.2832 0.082 Uiso 1 1 calc GR . . . .
H45B H -0.1173 0.4561 0.2310 0.082 Uiso 1 1 calc GR . . . .
H45C H -0.1221 0.5417 0.2692 0.082 Uiso 1 1 calc GR . . . .
C43 C -0.1123(3) 0.6141(2) 0.0936(3) 0.0659(9) Uani 1 1 d . . . . .
H43A H -0.1669 0.6558 0.1226 0.099 Uiso 1 1 calc GR . . . .
H43B H -0.1723 0.5701 0.0861 0.099 Uiso 1 1 calc GR . . . .
H43C H -0.0735 0.6512 0.0344 0.099 Uiso 1 1 calc GR . . . .
Ce1B Ce 0.32973(5) 0.34895(5) 0.30291(4) 0.03987(14) Uani 0.5 1 d . . P A 2
Ce1A Ce 0.26312(5) 0.34533(5) 0.30873(4) 0.04228(15) Uani 0.5 1 d . . P A 1
C28B C 0.0314(8) 0.2217(6) 0.6722(5) 0.065(2) Uiso 0.5 1 d D U P B 2
H28A H 0.0785 0.2397 0.7152 0.098 Uiso 0.5 1 calc GR . P B 2
H28B H 0.0213 0.1544 0.6956 0.098 Uiso 0.5 1 calc GR . P B 2
H28C H -0.0608 0.2563 0.6634 0.098 Uiso 0.5 1 calc GR . P B 2
C30A C 0.0526(9) 0.2564(7) 0.4910(5) 0.075(2) Uiso 0.5 1 d D U P B 1
H30A H -0.0485 0.2556 0.5023 0.113 Uiso 0.5 1 calc GR . P B 1
H30B H 0.0898 0.2047 0.4690 0.113 Uiso 0.5 1 calc GR . P B 1
H30C H 0.0744 0.3160 0.4457 0.113 Uiso 0.5 1 calc GR . P B 1
C29A C 0.1311(9) 0.3450(6) 0.5822(6) 0.072(2) Uiso 0.5 1 d D U P B 1
H29A H 0.2020 0.3750 0.5363 0.108 Uiso 0.5 1 calc GR . P B 1
H29B H 0.1576 0.3412 0.6418 0.108 Uiso 0.5 1 calc GR . P B 1
H29C H 0.0412 0.3820 0.5701 0.108 Uiso 0.5 1 calc GR . P B 1
C28A C 0.0078(7) 0.2001(6) 0.6512(5) 0.063(2) Uiso 0.5 1 d D U P B 1
H28D H 0.0300 0.2011 0.7101 0.094 Uiso 0.5 1 calc GR . P B 1
H28E H 0.0046 0.1352 0.6535 0.094 Uiso 0.5 1 calc GR . P B 1
H28F H -0.0828 0.2349 0.6357 0.094 Uiso 0.5 1 calc GR . P B 1
C29B C 0.1305(8) 0.3502(4) 0.5484(5) 0.0520(18) Uiso 0.5 1 d D U P B 2
H29D H 0.1698 0.3671 0.5952 0.078 Uiso 0.5 1 calc GR . P B 2
H29E H 0.0378 0.3832 0.5367 0.078 Uiso 0.5 1 calc GR . P B 2
H29F H 0.1910 0.3681 0.4930 0.078 Uiso 0.5 1 calc GR . P B 2
C30B C 0.0488(8) 0.2137(6) 0.5116(5) 0.067(2) Uiso 0.5 1 d D U P B 2
H30D H -0.0457 0.2447 0.5036 0.101 Uiso 0.5 1 calc GR . P B 2
H30E H 0.0446 0.1457 0.5349 0.101 Uiso 0.5 1 calc GR . P B 2
H30F H 0.1030 0.2307 0.4536 0.101 Uiso 0.5 1 calc GR . P B 2

loop_
_atom_site_aniso_label
_atom_site_aniso_U_11
_atom_site_aniso_U_22
_atom_site_aniso_U_33
_atom_site_aniso_U_23
_atom_site_aniso_U_13
_atom_site_aniso_U_12
O1 0.0515(11) 0.0434(10) 0.0299(8) -0.0155(8) -0.0074(8) 0.0060(9)
O2 0.0394(10) 0.0424(10) 0.0312(8) -0.0039(8) -0.0102(7) 0.0055(8)
O3 0.0459(10) 0.0267(9) 0.0495(10) -0.0054(8) -0.0203(8) 0.0030(8)
C1 0.0398(14) 0.0224(11) 0.0261(11) -0.0042(9) -0.0095(10) 0.0099(11)
C2 0.0405(14) 0.0244(12) 0.0292(11) -0.0024(9) -0.0036(10) 0.0044(11)
C3 0.0529(17) 0.0358(14) 0.0346(13) -0.0110(11) 0.0073(12) 0.0015(13)
C4 0.0646(18) 0.0341(14) 0.0384(14) -0.0162(12) 0.0034(13) -0.0056(14)
C5 0.0509(16) 0.0262(13) 0.0388(13) -0.0080(10) -0.0069(12) -0.0006(12)
C6 0.0382(14) 0.0218(11) 0.0310(12) -0.0014(9) -0.0057(10) 0.0072(11)
C7 0.0429(15) 0.0332(14) 0.0415(14) -0.0029(11) -0.0071(12) -0.0003(12)
C8 0.066(2) 0.0429(17) 0.0532(17) -0.0092(14) -0.0209(15) -0.0095(15)
C10 0.0611(19) 0.0420(17) 0.0481(16) -0.0002(13) -0.0080(14) -0.0143(15)
C9 0.0441(17) 0.058(2) 0.073(2) -0.0068(17) -0.0090(16) 0.0017(15)
C11 0.120(3) 0.071(2) 0.061(2) -0.044(2) 0.024(2) -0.034(2)
C12 0.0358(14) 0.0348(14) 0.0399(13) -0.0024(11) -0.0022(11) 0.0061(12)
C15 0.0445(16) 0.0514(18) 0.0616(19) -0.0186(15) 0.0014(14) 0.0100(14)
C14 0.0563(19) 0.066(2) 0.0383(15) 0.0100(14) 0.0045(14) 0.0098(16)
C13 0.0486(18) 0.0458(18) 0.074(2) -0.0100(16) 0.0057(16) -0.0039(15)
C16 0.0388(14) 0.0283(12) 0.0281(11) -0.0069(10) -0.0055(10) -0.0037(11)
C21 0.0374(14) 0.0336(13) 0.0381(13) -0.0138(11) -0.0004(11) -0.0045(11)
C20 0.0558(17) 0.0339(14) 0.0351(13) -0.0122(11) 0.0100(12) -0.0088(13)
C19 0.0621(18) 0.0274(13) 0.0297(12) -0.0072(10) -0.0018(12) 0.0048(13)
C18 0.0459(15) 0.0310(13) 0.0320(12) -0.0084(10) -0.0068(11) 0.0057(12)
C17 0.0362(13) 0.0270(12) 0.0274(11) -0.0088(9) -0.0037(10) -0.0027(11)
C27 0.0335(15) 0.0579(19) 0.0607(18) -0.0167(15) 0.0006(13) -0.0024(14)
C26 0.102(3) 0.0420(17) 0.0325(14) -0.0012(12) -0.0001(15) 0.0184(17)
C22 0.0393(14) 0.0370(14) 0.0326(12) -0.0071(11) -0.0007(11) 0.0007(12)
C25 0.0501(17) 0.0491(18) 0.0530(17) -0.0103(14) 0.0085(14) -0.0124(14)
C24 0.0634(18) 0.0433(16) 0.0318(13) -0.0125(12) 0.0040(12) 0.0040(14)
C23 0.0446(17) 0.067(2) 0.0532(18) -0.0123(16) 0.0025(14) 0.0072(16)
C31 0.0376(14) 0.0302(13) 0.0362(12) -0.0112(10) -0.0046(11) 0.0007(11)
C32 0.0406(15) 0.0383(15) 0.0416(14) -0.0168(12) -0.0028(12) -0.0040(12)
C33 0.0571(18) 0.0374(15) 0.0541(17) -0.0216(13) 0.0058(14) -0.0138(14)
C34 0.0656(19) 0.0274(14) 0.0493(16) -0.0100(12) 0.0046(14) -0.0009(14)
C35 0.0523(17) 0.0330(14) 0.0437(14) -0.0090(12) -0.0100(13) 0.0096(13)
C36 0.0399(14) 0.0305(13) 0.0400(13) -0.0095(11) -0.0074(11) 0.0039(11)
C37 0.0486(17) 0.0579(19) 0.0554(17) -0.0214(15) -0.0162(14) -0.0123(15)
C40 0.0486(19) 0.083(3) 0.095(3) -0.035(2) -0.0311(18) 0.0078(18)
C39 0.082(2) 0.102(3) 0.0494(19) -0.016(2) -0.0293(18) -0.012(2)
C38 0.089(3) 0.091(3) 0.106(3) -0.043(3) -0.036(2) -0.030(2)
C41 0.111(3) 0.0304(17) 0.078(2) -0.0054(16) -0.003(2) -0.0002(18)
C42 0.0392(15) 0.0385(15) 0.0536(16) -0.0113(13) -0.0186(13) 0.0032(12)
C44 0.0549(17) 0.0421(16) 0.0523(16) -0.0178(13) -0.0222(14) 0.0021(14)
C45 0.0417(16) 0.0505(18) 0.072(2) -0.0180(16) -0.0075(15) -0.0062(14)
C43 0.058(2) 0.054(2) 0.087(2) -0.0207(18) -0.0387(18) 0.0136(16)
Ce1B 0.0624(3) 0.0291(2) 0.02542(17) -0.00622(13) -0.0099(3) 0.0050(3)
Ce1A 0.0686(4) 0.0268(2) 0.0310(2) -0.00923(15) -0.0146(3) 0.0066(3)

loop_
_atom_type_symbol
_atom_type_description
_atom_type_scat_dispersion_real
_atom_type_scat_dispersion_imag
_atom_type_scat_source
C C 0.0033 0.0016 'International Tables Vol C Tables 4.2.6.8 and 6.1.1.4'
H H 0.0000 0.0000 'International Tables Vol C Tables 4.2.6.8 and 6.1.1.4'
Ce Ce -0.2486 2.6331 'International Tables Vol C Tables 4.2.6.8 and 6.1.1.4'
O O 0.0106 0.0060 'International Tables Vol C Tables 4.2.6.8 and 6.1.1.4'

loop_
_geom_angle_atom_site_label_1
_geom_angle_atom_site_label_2
_geom_angle_atom_site_label_3
_geom_angle
C1 O1 Ce1B 161.86(16)
C1 O1 Ce1A 170.28(15)
C16 O2 Ce1B 166.65(16)
C16 O2 Ce1A 164.97(16)
C31 O3 Ce1B 164.48(17)
C31 O3 Ce1A 171.01(15)
O1 C1 C2 120.4(2)
O1 C1 C6 118.9(2)
C2 C1 C6 120.7(2)
C1 C2 C7 127.5(2)
C3 C2 C1 117.1(2)
C3 C2 C7 115.4(2)
C4 C3 C2 123.4(2)
C3 C4 C11 121.3(3)
C5 C4 C3 117.8(2)
C5 C4 C11 120.9(3)
C4 C5 C6 122.7(2)
C1 C6 C12 121.8(2)
C5 C6 C1 118.2(2)
C5 C6 C12 120.0(2)
C8 C7 C2 116.8(2)
C10 C7 C2 108.7(2)
C10 C7 C8 106.1(2)
C9 C7 C2 109.1(2)
C9 C7 C8 106.7(2)
C9 C7 C10 109.2(2)
C6 C12 C14 109.6(2)
C15 C12 C6 110.7(2)
C15 C12 C14 110.3(2)
C13 C12 C6 112.5(2)
C13 C12 C15 106.0(2)
C13 C12 C14 107.6(2)
O2 C16 C21 119.4(2)
O2 C16 C17 119.7(2)
C17 C16 C21 120.9(2)
C16 C21 C27 121.1(2)
C20 C21 C16 117.3(2)
C20 C21 C27 121.6(2)
C19 C20 C21 123.8(2)
C20 C19 C18 117.1(2)
C20 C19 C26 122.4(2)
C18 C19 C26 120.6(2)
C19 C18 C17 123.1(2)
C16 C17 C22 121.7(2)
C18 C17 C16 117.9(2)
C18 C17 C22 120.4(2)
C21 C27 C28B 110.0(4)
C21 C27 C30A 115.5(4)
C21 C27 C29A 109.3(4)
C21 C27 C30B 105.9(4)
C29A C27 C30A 107.1(5)
C28A C27 C21 113.6(4)
C28A C27 C30A 102.0(5)
C28A C27 C29A 108.8(5)
C29B C27 C21 111.9(3)
C29B C27 C28B 106.2(5)
C29B C27 C30B 112.7(5)
C30B C27 C28B 110.1(5)
C17 C22 C25 109.9(2)
C24 C22 C17 110.6(2)
C24 C22 C25 111.2(2)
C24 C22 C23 106.0(2)
C23 C22 C17 112.2(2)
C23 C22 C25 106.8(2)
O3 C31 C32 119.6(2)
O3 C31 C36 119.3(2)
C32 C31 C36 121.1(2)
C31 C32 C37 121.3(2)
C33 C32 C31 117.6(2)
C33 C32 C37 121.0(2)
C34 C33 C32 122.4(3)
C33 C34 C35 118.5(3)
C33 C34 C41 120.7(3)
C35 C34 C41 120.8(3)
C34 C35 C36 122.7(3)
C31 C36 C42 121.7(2)
C35 C36 C31 117.5(2)
C35 C36 C42 120.8(2)
C40 C37 C32 111.1(2)
C40 C37 C39 111.1(3)
C39 C37 C32 108.6(2)
C38 C37 C32 112.5(3)
C38 C37 C40 106.5(3)
C38 C37 C39 107.0(3)
C36 C42 C44 109.5(2)
C36 C42 C43 112.7(2)
C45 C42 C36 111.2(2)
C45 C42 C44 110.9(2)
C45 C42 C43 106.3(2)
C43 C42 C44 106.2(2)
O2 Ce1B O1 113.52(7)
O2 Ce1B O3 119.64(7)
O3 Ce1B O1 116.58(7)
O1 Ce1A O2 114.29(7)
O1 Ce1A O3 122.77(7)
O3 Ce1A O2 119.21(7)

loop_
_geom_bond_atom_site_label_1
_geom_bond_atom_site_label_2
_geom_bond_distance
O1 C1 1.354(3)
O1 Ce1B 2.1989(18)
O1 Ce1A 2.1172(17)
O2 C16 1.355(3)
O2 Ce1B 2.0980(17)
O2 Ce1A 2.1613(17)
O3 C31 1.354(3)
O3 Ce1B 2.1832(18)
O3 Ce1A 2.1296(18)
C1 C2 1.411(3)
C1 C6 1.416(3)
C2 C3 1.396(3)
C2 C7 1.549(4)
C3 C4 1.379(4)
C4 C5 1.379(4)
C4 C11 1.516(4)
C5 C6 1.386(3)
C6 C12 1.541(3)
C7 C8 1.546(4)
C7 C10 1.538(4)
C7 C9 1.529(4)
C12 C15 1.541(4)
C12 C14 1.542(4)
C12 C13 1.532(4)
C16 C21 1.418(3)
C16 C17 1.404(3)
C21 C20 1.383(4)
C21 C27 1.538(4)
C20 C19 1.381(4)
C19 C18 1.384(4)
C19 C26 1.504(4)
C18 C17 1.390(3)
C17 C22 1.535(3)
C27 C28B 1.567(7)
C27 C30A 1.552(7)
C27 C29A 1.546(8)
C27 C28A 1.527(7)
C27 C29B 1.518(7)
C27 C30B 1.559(7)
C22 C25 1.549(4)
C22 C24 1.529(4)
C22 C23 1.532(4)
C31 C32 1.405(4)
C31 C36 1.415(3)
C32 C33 1.398(4)
C32 C37 1.542(4)
C33 C34 1.375(4)
C34 C35 1.380(4)
C34 C41 1.526(4)
C35 C36 1.386(4)
C36 C42 1.537(4)
C37 C40 1.525(5)
C37 C39 1.532(5)
C37 C38 1.525(4)
C42 C44 1.547(4)
C42 C45 1.533(4)
C42 C43 1.541(4)
